data_7200880
loop_
_publ_author_name
'Cai, Yue-Peng'
'Yu, Qiong-Yan'
'Zhou, Zheng-Yuan'
'Hu, Zuo-Jun'
'Fang, Hua-Cai'
'Wang, Ning'
'Zhan, Qing-Guang'
'Chen, Li'
'Su, Cheng-Yong'

_publ_section_title
;
 Metal-directed assembly of two 2-D 4d--4f coordination polymers based
 on elliptical triple-deck cylinders hinged by meso-double helical
 chains
;
_journal_issue 6
_journal_name_full CrystEngComm
_journal_page_first 1006
_journal_paper_doi 10.1039/b823457d
_journal_volume 11
_journal_year 2009
_chemical_formula_moiety 'C24 H20 Ag2 N4 O10 Sm, N O3, H2 O'
_chemical_formula_sum 'C24 H22 Ag2 N5 O14 Sm'
_chemical_formula_weight 970.56
_chemical_name_systematic
;
?
;
_space_group_IT_number 14
_symmetry_cell_setting monoclinic
_symmetry_space_group_name_Hall '-P 2ybc'
_symmetry_space_group_name_H-M 'P 1 21/c 1'
_atom_sites_solution_hydrogens geom
_atom_sites_solution_primary direct
_atom_sites_solution_secondary difmap
_audit_creation_method SHELXL-97
_cell_angle_alpha 90.00
_cell_angle_beta 96.0820(10)
_cell_angle_gamma 90.00
_cell_formula_units_Z 4
_cell_length_a 16.9103(5)
_cell_length_b 24.7509(7)
_cell_length_c 6.7730(2)
_cell_measurement_reflns_used 8646
_cell_measurement_temperature 293(2)
_cell_measurement_theta_max 31.72
_cell_measurement_theta_min 2.75
_cell_volume 2818.85(14)
_computing_cell_refinement 'Bruker SMART'
_computing_data_collection 'Bruker SMART'
_computing_data_reduction 'Bruker SAINT'
_computing_molecular_graphics 'Bruker SHELXTL'
_computing_publication_material 'Bruker SHELXTL'
_computing_structure_refinement 'SHELXL-97 (Sheldrick, 1997)'
_computing_structure_solution 'SHELXS-97 (Sheldrick, 1990)'
_diffrn_ambient_temperature 293(2)
_diffrn_measured_fraction_theta_full 0.999
_diffrn_measured_fraction_theta_max 0.999
_diffrn_measurement_device_type 'CCD area detector'
_diffrn_measurement_method 'phi and omega scans'
_diffrn_radiation_monochromator graphite
_diffrn_radiation_source 'fine-focus sealed tube'
_diffrn_radiation_type MoK\a
_diffrn_radiation_wavelength 0.71073
_diffrn_reflns_av_R_equivalents 0.0243
_diffrn_reflns_av_sigmaI/netI 0.0250
_diffrn_reflns_limit_h_max 20
_diffrn_reflns_limit_h_min -20
_diffrn_reflns_limit_k_max 29
_diffrn_reflns_limit_k_min -24
_diffrn_reflns_limit_l_max 8
_diffrn_reflns_limit_l_min -8
_diffrn_reflns_number 15991
_diffrn_reflns_theta_full 25.50
_diffrn_reflns_theta_max 25.50
_diffrn_reflns_theta_min 2.75
_exptl_absorpt_coefficient_mu 3.514
_exptl_absorpt_correction_T_max 0.5865
_exptl_absorpt_correction_T_min 0.4619
_exptl_absorpt_correction_type multi-scan
_exptl_absorpt_process_details 'SADABS (Sheldrick, 1996)'
_exptl_crystal_colour 'pale yellow'
_exptl_crystal_density_diffrn 2.287
_exptl_crystal_density_method 'not measured'
_exptl_crystal_description block
_exptl_crystal_F_000 1876
_exptl_crystal_size_max 0.26
_exptl_crystal_size_mid 0.22
_exptl_crystal_size_min 0.17
_refine_diff_density_max 0.976
_refine_diff_density_min -1.059
_refine_diff_density_rms 0.086
_refine_ls_extinction_coef 0.00080(6)
_refine_ls_extinction_expression Fc^*^=kFc[1+0.001xFc^2^\l^3^/sin(2\q)]^-1/4^
_refine_ls_extinction_method SHELXL
_refine_ls_goodness_of_fit_ref 1.021
_refine_ls_hydrogen_treatment mixed
_refine_ls_matrix_type full
_refine_ls_number_parameters 434
_refine_ls_number_reflns 5241
_refine_ls_number_restraints 9
_refine_ls_restrained_S_all 1.020
_refine_ls_R_factor_all 0.0257
_refine_ls_R_factor_gt 0.0222
_refine_ls_shift/su_max 0.003
_refine_ls_shift/su_mean 0.000
_refine_ls_structure_factor_coef Fsqd
_refine_ls_weighting_details 'calc w=1/[\s^2^(Fo^2^)+(0.0180P)^2^+3.9464P] where P=(Fo^2^+2Fc^2^)/3'
_refine_ls_weighting_scheme calc
_refine_ls_wR_factor_gt 0.0480
_refine_ls_wR_factor_ref 0.0494
_reflns_number_gt 4770
_reflns_number_total 5241
_reflns_threshold_expression >2sigma(I)
_cod_data_source_file b823457d.txt
_cod_data_source_block ca
_cod_depositor_comments
;
The following automatic conversions were performed:
'_symmetry_cell_setting' value 'Monoclinic' changed to 'monoclinic'
according to '/home/saulius/struct/CIF-dictionaries/cif_core.dic'
dictionary named 'cif_core.dic' version 2.4.1 from 2010-06-29.

Automatic conversion script
Id: cif_fix_enum 1527 2010-12-29 10:47:43Z saulius 
;
_cod_original_sg_symbol_H-M P2(1)/c
_cod_database_code 7200880

loop_
_symmetry_equiv_pos_as_xyz
'x, y, z'
'-x, y+1/2, -z+1/2'
'-x, -y, -z'
'x, -y-1/2, z-1/2'

loop_
_atom_site_label
_atom_site_type_symbol
_atom_site_fract_x
_atom_site_fract_y
_atom_site_fract_z
_atom_site_U_iso_or_equiv
_atom_site_adp_type
_atom_site_occupancy
_atom_site_symmetry_multiplicity
_atom_site_calc_flag
_atom_site_refinement_flags
_atom_site_disorder_assembly
_atom_site_disorder_group
Sm1 Sm 0.230021(8) 0.662845(6) 0.88302(2) 0.01895(6) Uani 1 1 d . . .
Ag1 Ag -0.271295(14) 0.771026(13) 1.00955(5) 0.04507(9) Uani 1 1 d . . .
Ag2 Ag 0.734923(16) 0.509695(14) 1.09832(5) 0.04918(10) Uani 1 1 d . . .
O1 O 0.32652(12) 0.68519(10) 0.6616(3) 0.0317(5) Uani 1 1 d . . .
O2 O 0.31431(13) 0.76980(10) 0.5521(4) 0.0409(6) Uani 1 1 d . . .
O3 O 0.13896(13) 0.73026(10) 0.9546(4) 0.0403(6) Uani 1 1 d . . .
O4 O 0.14713(12) 0.81387(9) 1.0717(3) 0.0280(5) Uani 1 1 d . . .
O5 O 0.08704(13) 0.55764(10) 0.6254(3) 0.0368(6) Uani 1 1 d . . .
O6 O 0.11529(13) 0.60775(9) 0.8977(3) 0.0326(5) Uani 1 1 d . . .
O7 O 0.33362(15) 0.60435(11) 1.0261(4) 0.0441(7) Uani 1 1 d . . .
O8 O 0.34810(14) 0.58444(11) 1.3481(4) 0.0418(6) Uani 1 1 d . . .
O9 O 0.24100(13) 0.58038(9) 0.6658(3) 0.0305(5) Uani 1 1 d D . .
H9A H 0.1937(9) 0.5698(15) 0.638(5) 0.046 Uiso 1 1 d D . .
H9B H 0.2704(14) 0.5782(16) 0.574(4) 0.046 Uiso 1 1 d D . .
O10 O 0.21625(15) 0.64812(12) 1.2354(4) 0.0429(6) Uani 1 1 d D . .
H10A H 0.2574(16) 0.6314(15) 1.281(5) 0.064 Uiso 1 1 d D . .
H10B H 0.193(2) 0.6655(16) 1.318(4) 0.064 Uiso 1 1 d D . .
O11 O 0.70060(18) 0.54847(16) 0.6744(5) 0.0749(11) Uani 1 1 d . . .
O12 O 0.7411(3) 0.62969(17) 0.7003(6) 0.0878(12) Uani 1 1 d . . .
O13 O 0.7588(2) 0.58393(19) 0.4410(5) 0.0920(14) Uani 1 1 d . . .
O1W O 0.7287(2) 0.65691(12) 0.0951(6) 0.0713(10) Uani 1 1 d D . .
H1WA H 0.735(4) 0.6352(16) 0.190(4) 0.107 Uiso 1 1 d D . .
H1WB H 0.727(4) 0.6441(19) -0.020(3) 0.107 Uiso 1 1 d D . .
N1 N 0.60160(15) 0.72802(12) 0.5170(4) 0.0321(7) Uani 1 1 d . . .
N2 N -0.14430(15) 0.77196(12) 1.0002(4) 0.0320(7) Uani 1 1 d . . .
N3 N -0.14873(15) 0.52859(11) 1.0008(4) 0.0318(6) Uani 1 1 d . . .
N4 N 0.61218(15) 0.53665(12) 1.1249(4) 0.0336(7) Uani 1 1 d . . .
N5 N 0.73282(19) 0.58666(18) 0.6024(6) 0.0543(10) Uani 1 1 d . . .
C1 C 0.35210(17) 0.72738(13) 0.5901(5) 0.0237(7) Uani 1 1 d . . .
C2 C 0.43924(17) 0.72748(13) 0.5559(4) 0.0220(6) Uani 1 1 d . . .
C3 C 0.47977(18) 0.77531(13) 0.5418(5) 0.0262(7) Uani 1 1 d . . .
H3 H 0.4530 0.8081 0.5436 0.031 Uiso 1 1 calc R . .
C4 C 0.56078(18) 0.77434(14) 0.5251(5) 0.0298(7) Uani 1 1 d . . .
H4 H 0.5878 0.8069 0.5193 0.036 Uiso 1 1 calc R . .
C5 C 0.56096(19) 0.68153(14) 0.5242(5) 0.0330(8) Uani 1 1 d . . .
H5 H 0.5881 0.6491 0.5150 0.040 Uiso 1 1 calc R . .
C6 C 0.48092(18) 0.67986(14) 0.5446(5) 0.0284(7) Uani 1 1 d . . .
H6 H 0.4551 0.6468 0.5508 0.034 Uiso 1 1 calc R . .
C7 C 0.10956(16) 0.77216(12) 1.0140(4) 0.0207(6) Uani 1 1 d . . .
C8 C 0.01993(16) 0.77289(12) 1.0085(4) 0.0207(6) Uani 1 1 d . . .
C9 C -0.02195(18) 0.82070(13) 1.0110(5) 0.0261(7) Uani 1 1 d . . .
H9 H 0.0045 0.8537 1.0164 0.031 Uiso 1 1 calc R . .
C10 C -0.10360(18) 0.81886(14) 1.0054(5) 0.0324(8) Uani 1 1 d . . .
H10 H -0.1317 0.8512 1.0052 0.039 Uiso 1 1 calc R . .
C11 C -0.10294(19) 0.72586(14) 0.9967(5) 0.0325(8) Uani 1 1 d . . .
H11 H -0.1304 0.6933 0.9923 0.039 Uiso 1 1 calc R . .
C12 C -0.02150(18) 0.72474(13) 0.9993(5) 0.0266(7) Uani 1 1 d . . .
H12 H 0.0053 0.6920 0.9949 0.032 Uiso 1 1 calc R . .
C13 C 0.07153(18) 0.57657(13) 0.7856(5) 0.0256(7) Uani 1 1 d . . .
C14 C -0.00722(17) 0.56155(12) 0.8594(5) 0.0250(7) Uani 1 1 d . . .
C15 C -0.06132(18) 0.52924(14) 0.7453(5) 0.0300(7) Uani 1 1 d . . .
H15 H -0.0513 0.5182 0.6190 0.036 Uiso 1 1 calc R . .
C16 C -0.13011(19) 0.51373(14) 0.8221(6) 0.0352(8) Uani 1 1 d . . .
H16 H -0.1656 0.4916 0.7449 0.042 Uiso 1 1 calc R . .
C17 C -0.09638(19) 0.56006(14) 1.1102(5) 0.0327(8) Uani 1 1 d . . .
H17 H -0.1082 0.5709 1.2352 0.039 Uiso 1 1 calc R . .
C18 C -0.02580(19) 0.57700(13) 1.0453(5) 0.0286(7) Uani 1 1 d . . .
H18 H 0.0090 0.5987 1.1260 0.034 Uiso 1 1 calc R . .
C19 C 0.37240(18) 0.58818(13) 1.1834(5) 0.0274(7) Uani 1 1 d . . .
C20 C 0.45760(18) 0.57168(12) 1.1643(5) 0.0244(7) Uani 1 1 d . . .
C21 C 0.4901(2) 0.57659(14) 0.9857(5) 0.0318(8) Uani 1 1 d . . .
H21 H 0.4604 0.5914 0.8756 0.038 Uiso 1 1 calc R . .
C22 C 0.5671(2) 0.55923(14) 0.9727(5) 0.0353(8) Uani 1 1 d . . .
H22 H 0.5885 0.5635 0.8527 0.042 Uiso 1 1 calc R . .
C23 C 0.58087(19) 0.53228(14) 1.2976(5) 0.0329(8) Uani 1 1 d . . .
H23 H 0.6115 0.5169 1.4052 0.039 Uiso 1 1 calc R . .
C24 C 0.50498(19) 0.54962(13) 1.3225(5) 0.0294(7) Uani 1 1 d . . .
H24 H 0.4858 0.5464 1.4457 0.035 Uiso 1 1 calc R . .

loop_
_atom_site_aniso_label
_atom_site_aniso_U_11
_atom_site_aniso_U_22
_atom_site_aniso_U_33
_atom_site_aniso_U_23
_atom_site_aniso_U_13
_atom_site_aniso_U_12
Sm1 0.01333(8) 0.01907(9) 0.02504(9) -0.00055(6) 0.00480(6) 0.00071(6)
Ag1 0.01457(13) 0.0593(2) 0.0623(2) -0.00064(15) 0.00854(12) 0.00001(12)
Ag2 0.02273(14) 0.0588(2) 0.0683(2) -0.00391(16) 0.01537(13) -0.00117(13)
O1 0.0218(11) 0.0357(13) 0.0394(13) 0.0039(11) 0.0116(10) -0.0039(10)
O2 0.0211(12) 0.0440(16) 0.0579(17) 0.0165(13) 0.0056(11) 0.0103(11)
O3 0.0204(11) 0.0345(14) 0.0659(18) -0.0192(13) 0.0044(11) 0.0069(10)
O4 0.0174(10) 0.0296(13) 0.0370(13) -0.0042(10) 0.0033(9) -0.0033(9)
O5 0.0340(13) 0.0436(15) 0.0348(14) -0.0100(12) 0.0128(10) -0.0111(11)
O6 0.0289(12) 0.0336(14) 0.0367(13) -0.0043(10) 0.0100(10) -0.0120(10)
O7 0.0386(14) 0.0585(18) 0.0344(14) 0.0027(12) -0.0004(11) 0.0247(13)
O8 0.0330(13) 0.0567(18) 0.0374(15) 0.0073(12) 0.0113(11) 0.0115(12)
O9 0.0267(12) 0.0306(13) 0.0361(13) -0.0036(10) 0.0113(10) -0.0007(10)
O10 0.0371(15) 0.0638(19) 0.0289(13) 0.0010(12) 0.0088(11) 0.0164(13)
O11 0.0480(18) 0.109(3) 0.066(2) 0.031(2) -0.0029(16) -0.0201(19)
O12 0.106(3) 0.076(3) 0.084(3) 0.009(2) 0.025(2) 0.016(2)
O13 0.079(2) 0.157(4) 0.0402(19) -0.002(2) 0.0108(18) -0.060(3)
O1W 0.068(2) 0.0426(19) 0.104(3) -0.0012(18) 0.009(2) 0.0060(16)
N1 0.0162(13) 0.0383(17) 0.0425(17) -0.0010(13) 0.0067(12) -0.0012(12)
N2 0.0156(13) 0.0388(18) 0.0420(17) 0.0043(13) 0.0051(12) 0.0004(12)
N3 0.0219(14) 0.0319(16) 0.0430(17) 0.0048(13) 0.0098(12) 0.0013(12)
N4 0.0231(14) 0.0319(16) 0.0460(18) -0.0026(13) 0.0055(13) -0.0020(12)
N5 0.0321(17) 0.070(3) 0.059(3) 0.016(2) -0.0041(17) -0.0070(18)
C1 0.0155(14) 0.0317(18) 0.0237(16) 0.0024(13) 0.0020(12) -0.0007(13)
C2 0.0173(14) 0.0285(17) 0.0207(15) 0.0035(13) 0.0038(12) 0.0012(12)
C3 0.0231(15) 0.0255(18) 0.0303(17) 0.0031(14) 0.0036(13) 0.0014(13)
C4 0.0234(16) 0.0279(18) 0.0387(19) 0.0006(15) 0.0061(14) -0.0050(14)
C5 0.0236(16) 0.0310(19) 0.046(2) -0.0036(16) 0.0080(15) 0.0050(14)
C6 0.0218(16) 0.0276(18) 0.0361(19) 0.0023(14) 0.0045(13) -0.0029(13)
C7 0.0169(14) 0.0228(17) 0.0226(15) -0.0008(12) 0.0028(12) 0.0022(12)
C8 0.0174(14) 0.0260(17) 0.0186(15) -0.0008(12) 0.0016(11) 0.0007(12)
C9 0.0229(15) 0.0234(17) 0.0323(18) -0.0026(13) 0.0039(13) 0.0006(13)
C10 0.0220(16) 0.0312(19) 0.044(2) 0.0008(16) 0.0053(14) 0.0079(14)
C11 0.0230(16) 0.0302(19) 0.045(2) 0.0009(15) 0.0050(14) -0.0053(14)
C12 0.0235(16) 0.0227(17) 0.0340(18) -0.0007(14) 0.0044(13) 0.0004(13)
C13 0.0249(16) 0.0216(17) 0.0302(18) 0.0044(14) 0.0030(13) -0.0018(13)
C14 0.0225(15) 0.0191(16) 0.0336(18) 0.0045(13) 0.0044(13) 0.0007(13)
C15 0.0269(16) 0.0319(19) 0.0317(18) -0.0025(15) 0.0050(14) -0.0027(14)
C16 0.0244(17) 0.034(2) 0.046(2) -0.0010(16) -0.0004(15) -0.0026(14)
C17 0.0300(17) 0.0306(19) 0.039(2) -0.0008(15) 0.0121(15) 0.0020(15)
C18 0.0287(16) 0.0255(18) 0.0325(18) -0.0024(14) 0.0072(14) -0.0029(14)
C19 0.0271(16) 0.0219(17) 0.0331(19) -0.0015(14) 0.0022(14) 0.0052(13)
C20 0.0254(15) 0.0172(15) 0.0304(17) -0.0001(13) 0.0019(13) 0.0015(12)
C21 0.0349(18) 0.0296(19) 0.0310(18) 0.0054(14) 0.0035(14) 0.0032(15)
C22 0.0332(18) 0.036(2) 0.039(2) 0.0025(16) 0.0157(15) -0.0009(15)
C23 0.0256(16) 0.036(2) 0.0363(19) 0.0022(15) -0.0025(14) 0.0063(15)
C24 0.0304(17) 0.0302(19) 0.0277(17) 0.0016(14) 0.0028(14) 0.0037(14)

loop_
_atom_type_symbol
_atom_type_description
_atom_type_scat_dispersion_real
_atom_type_scat_dispersion_imag
_atom_type_scat_source
C C 0.0033 0.0016 'International Tables Vol C Tables 4.2.6.8 and 6.1.1.4'
H H 0.0000 0.0000 'International Tables Vol C Tables 4.2.6.8 and 6.1.1.4'
N N 0.0061 0.0033 'International Tables Vol C Tables 4.2.6.8 and 6.1.1.4'
O O 0.0106 0.0060 'International Tables Vol C Tables 4.2.6.8 and 6.1.1.4'
Ag Ag -0.8971 1.1015 'International Tables Vol C Tables 4.2.6.8 and 6.1.1.4'
Sm Sm -0.1638 3.4418 'International Tables Vol C Tables 4.2.6.8 and 6.1.1.4'

loop_
_geom_angle_atom_site_label_1
_geom_angle_atom_site_label_2
_geom_angle_atom_site_label_3
_geom_angle
_geom_angle_site_symmetry_1
_geom_angle_site_symmetry_3
_geom_angle_publ_flag
O3 Sm1 O6 81.02(8) . . ?
O3 Sm1 O1 117.96(9) . . ?
O6 Sm1 O1 140.38(8) . . ?
O3 Sm1 O7 144.15(9) . . ?
O6 Sm1 O7 101.59(9) . . ?
O1 Sm1 O7 82.83(9) . . ?
O3 Sm1 O2 77.19(8) . 4_576 ?
O6 Sm1 O2 145.26(8) . 4_576 ?
O1 Sm1 O2 74.28(8) . 4_576 ?
O7 Sm1 O2 81.67(9) . 4_576 ?
O3 Sm1 O10 76.89(9) . . ?
O6 Sm1 O10 73.28(9) . . ?
O1 Sm1 O10 141.79(8) . . ?
O7 Sm1 O10 69.95(8) . . ?
O2 Sm1 O10 75.63(10) 4_576 . ?
O3 Sm1 O4 71.74(8) . 4_575 ?
O6 Sm1 O4 77.20(8) . 4_575 ?
O1 Sm1 O4 76.97(7) . 4_575 ?
O7 Sm1 O4 144.03(8) . 4_575 ?
O2 Sm1 O4 119.90(8) 4_576 4_575 ?
O10 Sm1 O4 139.60(8) . 4_575 ?
O3 Sm1 O9 141.23(8) . . ?
O6 Sm1 O9 70.93(7) . . ?
O1 Sm1 O9 74.09(8) . . ?
O7 Sm1 O9 69.68(8) . . ?
O2 Sm1 O9 139.37(8) 4_576 . ?
O10 Sm1 O9 117.78(9) . . ?
O4 Sm1 O9 76.26(7) 4_575 . ?
N2 Ag1 N1 178.71(11) . 4_476 ?
N3 Ag2 N4 147.44(11) 1_655 . ?
C1 O1 Sm1 136.4(2) . . ?
C1 O2 Sm1 162.1(2) . 4_575 ?
C7 O3 Sm1 162.9(2) . . ?
C7 O4 Sm1 132.9(2) . 4_576 ?
C13 O6 Sm1 138.7(2) . . ?
C19 O7 Sm1 146.0(2) . . ?
Sm1 O9 H9A 105(2) . . ?
Sm1 O9 H9B 125(3) . . ?
H9A O9 H9B 115.8(15) . . ?
Sm1 O10 H10A 106(3) . . ?
Sm1 O10 H10B 132(3) . . ?
H10A O10 H10B 116.2(15) . . ?
H1WA O1W H1WB 117.2(16) . . ?
C4 N1 C5 117.6(3) . . ?
C4 N1 Ag1 120.7(2) . 4_675 ?
C5 N1 Ag1 121.7(2) . 4_675 ?
C11 N2 C10 117.9(3) . . ?
C11 N2 Ag1 121.0(2) . . ?
C10 N2 Ag1 121.1(2) . . ?
C16 N3 C17 117.1(3) . . ?
C16 N3 Ag2 121.4(2) . 1_455 ?
C17 N3 Ag2 121.2(2) . 1_455 ?
C22 N4 C23 117.5(3) . . ?
C22 N4 Ag2 121.8(2) . . ?
C23 N4 Ag2 120.7(2) . . ?
O11 N5 O13 122.2(5) . . ?
O11 N5 O12 118.5(4) . . ?
O13 N5 O12 119.3(4) . . ?
O2 C1 O1 126.6(3) . . ?
O2 C1 C2 117.0(3) . . ?
O1 C1 C2 116.3(3) . . ?
C3 C2 C6 118.0(3) . . ?
C3 C2 C1 120.8(3) . . ?
C6 C2 C1 121.2(3) . . ?
C2 C3 C4 119.6(3) . . ?
C2 C3 H3 120.2 . . ?
C4 C3 H3 120.2 . . ?
N1 C4 C3 122.3(3) . . ?
N1 C4 H4 118.8 . . ?
C3 C4 H4 118.8 . . ?
N1 C5 C6 122.8(3) . . ?
N1 C5 H5 118.6 . . ?
C6 C5 H5 118.6 . . ?
C5 C6 C2 119.6(3) . . ?
C5 C6 H6 120.2 . . ?
C2 C6 H6 120.2 . . ?
O3 C7 O4 125.8(3) . . ?
O3 C7 C8 116.0(3) . . ?
O4 C7 C8 118.1(3) . . ?
C9 C8 C12 118.8(3) . . ?
C9 C8 C7 121.6(3) . . ?
C12 C8 C7 119.6(3) . . ?
C10 C9 C8 119.0(3) . . ?
C10 C9 H9 120.5 . . ?
C8 C9 H9 120.5 . . ?
N2 C10 C9 122.4(3) . . ?
N2 C10 H10 118.8 . . ?
C9 C10 H10 118.8 . . ?
N2 C11 C12 122.7(3) . . ?
N2 C11 H11 118.6 . . ?
C12 C11 H11 118.6 . . ?
C11 C12 C8 119.1(3) . . ?
C11 C12 H12 120.5 . . ?
C8 C12 H12 120.5 . . ?
O5 C13 O6 126.4(3) . . ?
O5 C13 C14 118.1(3) . . ?
O6 C13 C14 115.5(3) . . ?
C18 C14 C15 117.8(3) . . ?
C18 C14 C13 121.6(3) . . ?
C15 C14 C13 120.5(3) . . ?
C16 C15 C14 118.9(3) . . ?
C16 C15 H15 120.5 . . ?
C14 C15 H15 120.5 . . ?
N3 C16 C15 123.7(3) . . ?
N3 C16 H16 118.1 . . ?
C15 C16 H16 118.1 . . ?
N3 C17 C18 122.9(3) . . ?
N3 C17 H17 118.6 . . ?
C18 C17 H17 118.6 . . ?
C17 C18 C14 119.6(3) . . ?
C17 C18 H18 120.2 . . ?
C14 C18 H18 120.2 . . ?
O8 C19 O7 126.7(3) . . ?
O8 C19 C20 117.9(3) . . ?
O7 C19 C20 115.4(3) . . ?
C24 C20 C21 117.4(3) . . ?
C24 C20 C19 121.2(3) . . ?
C21 C20 C19 121.3(3) . . ?
C22 C21 C20 119.5(3) . . ?
C22 C21 H21 120.3 . . ?
C20 C21 H21 120.3 . . ?
N4 C22 C21 122.9(3) . . ?
N4 C22 H22 118.5 . . ?
C21 C22 H22 118.5 . . ?
N4 C23 C24 122.7(3) . . ?
N4 C23 H23 118.6 . . ?
C24 C23 H23 118.6 . . ?
C23 C24 C20 119.9(3) . . ?
C23 C24 H24 120.0 . . ?
C20 C24 H24 120.1 . . ?

loop_
_geom_bond_atom_site_label_1
_geom_bond_atom_site_label_2
_geom_bond_distance
_geom_bond_site_symmetry_2
_geom_bond_publ_flag
Sm1 O3 2.356(2) . ?
Sm1 O6 2.382(2) . ?
Sm1 O1 2.395(2) . ?
Sm1 O7 2.397(2) . ?
Sm1 O2 2.403(2) 4_576 ?
Sm1 O10 2.450(2) . ?
Sm1 O4 2.473(2) 4_575 ?
Sm1 O9 2.534(2) . ?
Ag1 N2 2.155(2) . ?
Ag1 N1 2.155(2) 4_476 ?
Ag2 N3 2.191(3) 1_655 ?
Ag2 N4 2.206(3) . ?
O1 C1 1.248(4) . ?
O2 C1 1.242(4) . ?
O2 Sm1 2.403(2) 4_575 ?
O3 C7 1.236(4) . ?
O4 C7 1.253(4) . ?
O4 Sm1 2.473(2) 4_576 ?
O5 C13 1.235(4) . ?
O6 C13 1.265(4) . ?
O7 C19 1.256(4) . ?
O8 C19 1.232(4) . ?
O9 H9A 0.844(10) . ?
O9 H9B 0.840(10) . ?
O10 H10A 0.841(10) . ?
O10 H10B 0.840(10) . ?
O11 N5 1.219(5) . ?
O12 N5 1.254(5) . ?
O13 N5 1.222(5) . ?
O1W H1WA 0.834(10) . ?
O1W H1WB 0.838(10) . ?
N1 C4 1.343(4) . ?
N1 C5 1.344(4) . ?
N1 Ag1 2.155(2) 4_675 ?
N2 C11 1.340(4) . ?
N2 C10 1.348(4) . ?
N3 C16 1.334(5) . ?
N3 C17 1.342(4) . ?
N3 Ag2 2.191(3) 1_455 ?
N4 C22 1.338(4) . ?
N4 C23 1.338(5) . ?
C1 C2 1.516(4) . ?
C2 C3 1.376(4) . ?
C2 C6 1.380(4) . ?
C3 C4 1.387(4) . ?
C3 H3 0.9300 . ?
C4 H4 0.9300 . ?
C5 C6 1.376(4) . ?
C5 H5 0.9300 . ?
C6 H6 0.9300 . ?
C7 C8 1.512(4) . ?
C8 C9 1.380(4) . ?
C8 C12 1.381(4) . ?
C9 C10 1.378(4) . ?
C9 H9 0.9300 . ?
C10 H10 0.9300 . ?
C11 C12 1.376(4) . ?
C11 H11 0.9300 . ?
C12 H12 0.9300 . ?
C13 C14 1.517(4) . ?
C14 C18 1.383(5) . ?
C14 C15 1.387(4) . ?
C15 C16 1.378(5) . ?
C15 H15 0.9300 . ?
C16 H16 0.9300 . ?
C17 C18 1.380(4) . ?
C17 H17 0.9300 . ?
C18 H18 0.9300 . ?
C19 C20 1.516(4) . ?
C20 C24 1.381(4) . ?
C20 C21 1.386(5) . ?
C21 C22 1.383(5) . ?
C21 H21 0.9300 . ?
C22 H22 0.9300 . ?
C23 C24 1.380(4) . ?
C23 H23 0.9300 . ?
C24 H24 0.9300 . ?

loop_
_geom_hbond_atom_site_label_D
_geom_hbond_atom_site_label_H
_geom_hbond_atom_site_label_A
_geom_hbond_distance_DH
_geom_hbond_distance_HA
_geom_hbond_distance_DA
_geom_hbond_angle_DHA
_geom_hbond_site_symmetry_A
O9 H9A O5 0.844(10) 1.822(11) 2.649(3) 166(3) .
O9 H9B O8 0.840(10) 2.123(11) 2.957(3) 172(4) 1_554
O10 H10A O8 0.841(10) 1.939(11) 2.771(3) 170(4) .
O10 H10B O4 0.840(10) 2.021(18) 2.829(3) 161(4) 4_576
O1W H1WA O13 0.834(10) 2.126(12) 2.959(6) 175(6) .
O1W H1WB O12 0.838(10) 1.969(17) 2.787(6) 165(6) 1_554

loop_
_geom_torsion_atom_site_label_1
_geom_torsion_atom_site_label_2
_geom_torsion_atom_site_label_3
_geom_torsion_atom_site_label_4
_geom_torsion
_geom_torsion_site_symmetry_1
_geom_torsion_site_symmetry_2
_geom_torsion_site_symmetry_3
_geom_torsion_site_symmetry_4
_geom_torsion_publ_flag
O3 Sm1 O1 C1 14.1(3) . . . . ?
O6 Sm1 O1 C1 125.5(3) . . . . ?
O7 Sm1 O1 C1 -135.0(3) . . . . ?
O2 Sm1 O1 C1 -51.7(3) 4_576 . . . ?
O10 Sm1 O1 C1 -90.9(3) . . . . ?
O4 Sm1 O1 C1 75.0(3) 4_575 . . . ?
O9 Sm1 O1 C1 154.2(3) . . . . ?
O6 Sm1 O3 C7 153.0(8) . . . . ?
O1 Sm1 O3 C7 -64.0(8) . . . . ?
O7 Sm1 O3 C7 55.6(9) . . . . ?
O2 Sm1 O3 C7 0.2(8) 4_576 . . . ?
O10 Sm1 O3 C7 78.2(8) . . . . ?
O4 Sm1 O3 C7 -127.6(8) 4_575 . . . ?
O9 Sm1 O3 C7 -163.5(8) . . . . ?
O3 Sm1 O6 C13 119.3(3) . . . . ?
O1 Sm1 O6 C13 -4.3(4) . . . . ?
O7 Sm1 O6 C13 -97.0(3) . . . . ?
O2 Sm1 O6 C13 170.9(3) 4_576 . . . ?
O10 Sm1 O6 C13 -161.7(3) . . . . ?
O4 Sm1 O6 C13 46.2(3) 4_575 . . . ?
O9 Sm1 O6 C13 -33.5(3) . . . . ?
O3 Sm1 O7 C19 3.8(5) . . . . ?
O6 Sm1 O7 C19 -86.8(4) . . . . ?
O1 Sm1 O7 C19 133.1(4) . . . . ?
O2 Sm1 O7 C19 58.0(4) 4_576 . . . ?
O10 Sm1 O7 C19 -19.7(4) . . . . ?
O4 Sm1 O7 C19 -171.0(4) 4_575 . . . ?
O9 Sm1 O7 C19 -151.3(5) . . . . ?
N1 Ag1 N2 C11 -164(5) 4_476 . . . ?
N1 Ag1 N2 C10 18(5) 4_476 . . . ?
N3 Ag2 N4 C22 47.3(4) 1_655 . . . ?
N3 Ag2 N4 C23 -130.7(3) 1_655 . . . ?
Sm1 O2 C1 O1 -86.7(8) 4_575 . . . ?
Sm1 O2 C1 C2 96.5(7) 4_575 . . . ?
Sm1 O1 C1 O2 -30.7(5) . . . . ?
Sm1 O1 C1 C2 146.1(2) . . . . ?
O2 C1 C2 C3 18.8(4) . . . . ?
O1 C1 C2 C3 -158.3(3) . . . . ?
O2 C1 C2 C6 -163.4(3) . . . . ?
O1 C1 C2 C6 19.5(4) . . . . ?
C6 C2 C3 C4 -2.6(5) . . . . ?
C1 C2 C3 C4 175.3(3) . . . . ?
C5 N1 C4 C3 0.5(5) . . . . ?
Ag1 N1 C4 C3 -176.1(3) 4_675 . . . ?
C2 C3 C4 N1 1.7(5) . . . . ?
C4 N1 C5 C6 -1.8(5) . . . . ?
Ag1 N1 C5 C6 174.8(3) 4_675 . . . ?
N1 C5 C6 C2 0.9(5) . . . . ?
C3 C2 C6 C5 1.3(5) . . . . ?
C1 C2 C6 C5 -176.5(3) . . . . ?
Sm1 O3 C7 O4 13.1(10) . . . . ?
Sm1 O3 C7 C8 -169.1(7) . . . . ?
Sm1 O4 C7 O3 -76.8(4) 4_576 . . . ?
Sm1 O4 C7 C8 105.5(3) 4_576 . . . ?
O3 C7 C8 C9 -159.8(3) . . . . ?
O4 C7 C8 C9 18.1(4) . . . . ?
O3 C7 C8 C12 19.7(4) . . . . ?
O4 C7 C8 C12 -162.4(3) . . . . ?
C12 C8 C9 C10 0.4(5) . . . . ?
C7 C8 C9 C10 179.9(3) . . . . ?
C11 N2 C10 C9 -1.3(5) . . . . ?
Ag1 N2 C10 C9 176.2(3) . . . . ?
C8 C9 C10 N2 0.9(5) . . . . ?
C10 N2 C11 C12 0.4(5) . . . . ?
Ag1 N2 C11 C12 -177.1(3) . . . . ?
N2 C11 C12 C8 0.9(5) . . . . ?
C9 C8 C12 C11 -1.2(5) . . . . ?
C7 C8 C12 C11 179.2(3) . . . . ?
Sm1 O6 C13 O5 14.2(5) . . . . ?
Sm1 O6 C13 C14 -166.0(2) . . . . ?
O5 C13 C14 C18 174.0(3) . . . . ?
O6 C13 C14 C18 -5.9(4) . . . . ?
O5 C13 C14 C15 -2.6(5) . . . . ?
O6 C13 C14 C15 177.6(3) . . . . ?
C18 C14 C15 C16 -0.6(5) . . . . ?
C13 C14 C15 C16 176.1(3) . . . . ?
C17 N3 C16 C15 -0.6(5) . . . . ?
Ag2 N3 C16 C15 173.1(3) 1_455 . . . ?
C14 C15 C16 N3 0.9(5) . . . . ?
C16 N3 C17 C18 -0.1(5) . . . . ?
Ag2 N3 C17 C18 -173.7(3) 1_455 . . . ?
N3 C17 C18 C14 0.3(5) . . . . ?
C15 C14 C18 C17 0.0(5) . . . . ?
C13 C14 C18 C17 -176.7(3) . . . . ?
Sm1 O7 C19 O8 31.2(7) . . . . ?
Sm1 O7 C19 C20 -149.0(3) . . . . ?
O8 C19 C20 C24 4.4(5) . . . . ?
O7 C19 C20 C24 -175.4(3) . . . . ?
O8 C19 C20 C21 -177.6(3) . . . . ?
O7 C19 C20 C21 2.5(5) . . . . ?
C24 C20 C21 C22 0.4(5) . . . . ?
C19 C20 C21 C22 -177.6(3) . . . . ?
C23 N4 C22 C21 -1.7(5) . . . . ?
Ag2 N4 C22 C21 -179.8(3) . . . . ?
C20 C21 C22 N4 1.3(5) . . . . ?
C22 N4 C23 C24 0.5(5) . . . . ?
Ag2 N4 C23 C24 178.6(3) . . . . ?
N4 C23 C24 C20 1.2(5) . . . . ?
C21 C20 C24 C23 -1.5(5) . . . . ?
C19 C20 C24 C23 176.5(3) . . . . ?
